data_2000905
loop_
_publ_author_name
'Rodier, N.'
'Zhang, Y. M.'
'Mayrargue, J.'

_publ_section_title Spiro[(2,3-\'epoxycyclohexane)-1:4'-(2',3'-dihydro-8'-m\'ethoxybenzo-4<i>H</i>-pyranne)]
_journal_issue 5
_journal_name_full 'Acta Crystallographica Section C'
_journal_page_first 885
_journal_page_last 887
_journal_paper_doi 10.1107/S0108270191011605
_journal_volume 48
_journal_year 1992
_chemical_formula_moiety 'C15 H18 O3'
_chemical_formula_sum 'C15 H18 O3'
_chemical_formula_weight 246.3
_symmetry_cell_setting orthorhombic
_symmetry_space_group_name_H-M 'P b c n'
_cell_angle_alpha 90
_cell_angle_beta 90
_cell_angle_gamma 90
_cell_formula_units_Z 8
_cell_length_a 26.085(7)
_cell_length_b 7.211(2)
_cell_length_c 13.653(6)
_cell_volume 2568.1(15)
_diffrn_radiation_type Cu
_diffrn_radiation_wavelength 1.5418
_exptl_absorpt_coefficient_mu 0.67
_exptl_crystal_density_diffrn 1.274
_exptl_crystal_F_000 1056
_cod_data_source_file pa0239.cif
_cod_data_source_block pa0239a
_cod_original_cell_volume 2568(3)
_cod_database_code 2000905

loop_
_atom_site_label
_atom_site_fract_x
_atom_site_fract_y
_atom_site_fract_z
O(1) .87206(8) .4870(3) .6778(2)
C(2) .8970(2) .6641(6) .6802(3)
C(3) .9288(2) .6854(6) .7667(3)
C(4) .89810(10) .6702(4) .8646(2)
C(4a) .85770(10) .5202(4) .8532(2)
C(5) .82930(10) .4574(4) .9338(2)
C(6) .79410(10) .3162(5) .9242(2)
C(7) .78570(10) .2293(4) .8345(2)
C(8) .81340(10) .2899(4) .7545(2)
C(8a) .84840(10) .4350(4) .7633(2)
O(9) .80897(9) .2175(3) .6619(2)
C(10) .77710(10) .0585(5) .6507(3)
C(12) .93660(10) .6052(4) .9419(2)
C(13) .95210(10) .7204(5) 1.0250(3)
C(14) .93010(10) .9093(5) 1.0396(3)
C(15) .90970(10) .9895(5) .9436(3)
C(16) .8731(2) .8532(5) .8943(3)
O(17) .98564(8) .7007(3) .9418(2)
H(2) .872 .763 .682
H'(2) .923(2) .665(6) .611(3)
H(3) .9480(10) .801(6) .766(3)
H'(3) .9470(10) .541(6) .747(3)
H(5) .8340(10) .517(6) .998(3)
H(6) .7730(10) .272(5) .978(3)
H(7) .7590(10) .126(5) .825(2)
H(10) .7410(10) .091(5) .668(3)
H'(10) .7890(10) -.045(6) .702(3)
H''(10) .7840(10) .013(6) .591(3)
H(12) .9410(10) .460(5) .947(3)
H(13) .9670(10) .646(5) 1.086(3)
H(14) .8990(10) .909(6) 1.084(3)
H'(14) .9580(10) .993(6) 1.068(3)
H(15) .8890(10) 1.098(6) .963(3)
H'(15) .9390(10) 1.016(6) .903(3)
H(16) .8580(10) .914(6) .832(3)
H'(16) .8460(10) .829(6) .947(3)

loop_
_geom_bond_atom_site_label_1
_geom_bond_atom_site_label_2
_geom_bond_distance
O(1) C(2) 1.433(5)
O(1) C(8a) 1.373(4)
C(2) C(3) 1.452(5)
C(3) C(4) 1.560(5)
C(4) C(4a) 1.518(4)
C(4) C(12) 1.530(4)
C(4) C(16) 1.527(5)
C(4a) C(5) 1.403(4)
C(4a) C(8a) 1.393(4)
C(5) C(6) 1.377(5)
C(6) C(7) 1.392(4)
C(7) C(8) 1.381(4)
C(8) C(8a) 1.393(4)
C(8) O(9) 1.372(4)
O(9) C(10) 1.425(4)
C(12) C(13) 1.463(5)
C(12) O(17) 1.454(4)
C(13) C(14) 1.491(5)
C(13) O(17) 1.441(4)
C(14) C(15) 1.528(6)
C(15) C(16) 1.527(5)
C(2) H(2) 0.97
C(2) H'(2) 1.16(4)
C(3) H(3) 0.97(4)
C(3) H'(3) 1.18(4)
C(5) H(5) 0.98(4)
C(6) H(6) 0.97(3)
C(7) H(7) 1.02(4)
C(10) H(10) 1.00(4)
C(10) H'(10) 1.07(4)
C(10) H''(10) 0.90(4)
C(12) H(12) 1.05(4)
C(13) H(13) 1.07(4)
C(14) H(14) 1.01(4)
C(14) H'(14) 1.02(4)
C(15) H(15) 0.99(4)
C(15) H'(15) 0.97(4)
C(16) H(16) 1.04(4)
C(16) H'(16) 1.02(4)
